data_1503521
loop_
_publ_author_name
'Trost, Barry M.'
'Bringley, Dustin A.'
'Seng, Pamela S.'

_publ_section_title
;
 Enantioselective palladium-catalyzed [3 + 2] cycloadditions of
 trimethylenemethane with nitroalkenes.
;
_journal_issue 1
_journal_name_full 'Organic letters'
_journal_page_first 234
_journal_page_last 237
_journal_paper_doi 10.1021/ol2030179
_journal_volume 14
_journal_year 2012
_chemical_absolute_configuration rm
_chemical_formula_moiety 'C25 H25 N O2'
_chemical_formula_sum 'C25 H25 N O2'
_chemical_formula_weight 371.46
_chemical_name_common 09204a
_chemical_name_systematic
; 
 ? 
;
_space_group_IT_number 5
_symmetry_cell_setting monoclinic
_symmetry_space_group_name_Hall 'C 2y'
_symmetry_space_group_name_H-M 'C 1 2 1'
_atom_sites_solution_hydrogens geom
_atom_sites_solution_primary direct
_atom_sites_solution_secondary difmap
_audit_creation_method SHELXL-97
_cell_angle_alpha 90.00
_cell_angle_beta 100.363(1)
_cell_angle_gamma 90.00
_cell_formula_units_Z 4
_cell_length_a 27.330(3)
_cell_length_b 5.2842(5)
_cell_length_c 14.3245(14)
_cell_measurement_reflns_used 2978
_cell_measurement_temperature 173(2)
_cell_measurement_theta_max 27.46
_cell_measurement_theta_min 2.27
_cell_volume 2035.0(4)
_computing_cell_refinement 'Bruker SMART'
_computing_data_collection 'Bruker SMART'
_computing_data_reduction 'Bruker SAINT'
_computing_molecular_graphics 'Bruker SHELXTL'
_computing_publication_material 'Bruker SHELXTL'
_computing_structure_refinement 'Bruker SHELXTL'
_computing_structure_solution 'Bruker SHELXTL'
_diffrn_ambient_temperature 173(2)
_diffrn_measured_fraction_theta_full 0.994
_diffrn_measured_fraction_theta_max 0.994
_diffrn_measurement_device_type 'CCD area detector'
_diffrn_measurement_method 'phi and omega scans'
_diffrn_radiation_monochromator graphite
_diffrn_radiation_source 'sealed tube'
_diffrn_radiation_type MoK\a
_diffrn_radiation_wavelength 0.71073
_diffrn_reflns_av_R_equivalents 0.0415
_diffrn_reflns_av_sigmaI/netI 0.0304
_diffrn_reflns_limit_h_max 34
_diffrn_reflns_limit_h_min -35
_diffrn_reflns_limit_k_max 6
_diffrn_reflns_limit_k_min 0
_diffrn_reflns_limit_l_max 18
_diffrn_reflns_limit_l_min 0
_diffrn_reflns_number 12171
_diffrn_reflns_theta_full 27.49
_diffrn_reflns_theta_max 27.49
_diffrn_reflns_theta_min 1.45
_exptl_absorpt_coefficient_mu 0.076
_exptl_absorpt_correction_T_max 0.997
_exptl_absorpt_correction_T_min 0.997
_exptl_absorpt_correction_type multi-scan
_exptl_absorpt_process_details 'SADABS (G. Sheldrick, 2008)'
_exptl_crystal_colour Colorless
_exptl_crystal_density_diffrn 1.212
_exptl_crystal_density_method 'not measured'
_exptl_crystal_description Plate
_exptl_crystal_F_000 792
_exptl_crystal_size_max 0.30
_exptl_crystal_size_mid 0.25
_exptl_crystal_size_min 0.04
_refine_diff_density_max 0.211
_refine_diff_density_min -0.173
_refine_diff_density_rms 0.036
_refine_ls_abs_structure_details 'Flack H D (1983), Acta Cryst. A39, 876-881'
_refine_ls_abs_structure_Flack 0.4(16)
_refine_ls_extinction_method none
_refine_ls_goodness_of_fit_ref 1.049
_refine_ls_hydrogen_treatment mixed
_refine_ls_matrix_type full
_refine_ls_number_parameters 257
_refine_ls_number_reflns 2575
_refine_ls_number_restraints 2
_refine_ls_restrained_S_all 1.048
_refine_ls_R_factor_all 0.0511
_refine_ls_R_factor_gt 0.0375
_refine_ls_shift/su_max 0.000
_refine_ls_shift/su_mean 0.000
_refine_ls_structure_factor_coef Fsqd
_refine_ls_weighting_details 'calc w=1/[\s^2^(Fo^2^)+(0.0383P)^2^+1.1015P] where P=(Fo^2^+2Fc^2^)/3'
_refine_ls_weighting_scheme calc
_refine_ls_wR_factor_gt 0.0856
_refine_ls_wR_factor_ref 0.0932
_reflns_number_gt 2171
_reflns_number_total 2575
_reflns_threshold_expression >2sigma(I)
_cod_data_source_file ol2030179_si_002.cif
_cod_data_source_block 09204a
_cod_depositor_comments
;
The following automatic conversions were performed:

'_symmetry_cell_setting' value 'Monoclinic' changed to 'monoclinic'
according to /home/saulius/struct/CIF-dictionaries/cif_core.dic
dictionary named 'cif_core.dic' version 2.4.1 from
2010-06-29.

'_exptl_absorpt_correction_type' value 'Multi-scan'
changed to 'multi-scan' according to
/home/saulius/struct/CIF-dictionaries/cif_core.dic dictionary named
'cif_core.dic' version 2.4.1 from 2010-06-29.

Automatic conversion script
Id: cif_fix_values 1715 2011-07-08 13:25:40Z adriana 
;
_cod_original_cell_volume 2035.0(3)
_cod_original_sg_symbol_H-M C2
_cod_database_code 1503521

loop_
_symmetry_equiv_pos_as_xyz
'x, y, z'
'-x, y, -z'
'x+1/2, y+1/2, z'
'-x+1/2, y+1/2, -z'

loop_
_atom_site_label
_atom_site_type_symbol
_atom_site_fract_x
_atom_site_fract_y
_atom_site_fract_z
_atom_site_U_iso_or_equiv
_atom_site_adp_type
_atom_site_occupancy
_atom_site_symmetry_multiplicity
_atom_site_calc_flag
_atom_site_refinement_flags
O1 O 0.64353(6) 0.1882(3) 0.61845(12) 0.0307(4) Uani 1 1 d .
O2 O 0.56726(5) 0.7211(3) 0.53929(10) 0.0271(3) Uani 1 1 d .
N1 N 0.65803(6) 0.6085(4) 0.63873(13) 0.0243(4) Uani 1 1 d D
H1A H 0.6450(8) 0.760(2) 0.6278(17) 0.029 Uiso 1 1 d D
C1 C 0.62887(8) 0.4090(4) 0.61174(14) 0.0223(4) Uani 1 1 d .
C2 C 0.57415(8) 0.4699(4) 0.57479(15) 0.0243(5) Uani 1 1 d .
H2A H 0.5607 0.3483 0.5230 0.029 Uiso 1 1 calc R
C3 C 0.58171(9) 0.7503(5) 0.44917(15) 0.0339(6) Uani 1 1 d .
H3A H 0.5803 0.9297 0.4316 0.051 Uiso 1 1 calc R
H3B H 0.5591 0.6537 0.4014 0.051 Uiso 1 1 calc R
H3C H 0.6157 0.6877 0.4526 0.051 Uiso 1 1 calc R
C4 C 0.54437(7) 0.4452(4) 0.65443(14) 0.0242(5) Uani 1 1 d .
C5 C 0.51250(8) 0.2423(5) 0.65667(15) 0.0281(5) Uani 1 1 d .
H5A H 0.5104 0.1129 0.6101 0.034 Uiso 1 1 calc R
C6 C 0.48355(8) 0.2277(5) 0.72698(16) 0.0328(5) Uani 1 1 d .
H6A H 0.4614 0.0897 0.7278 0.039 Uiso 1 1 calc R
C7 C 0.48695(9) 0.4135(6) 0.79565(16) 0.0339(6) Uani 1 1 d .
H7A H 0.4667 0.4046 0.8430 0.041 Uiso 1 1 calc R
C8 C 0.51991(8) 0.6129(5) 0.79549(16) 0.0331(5) Uani 1 1 d .
H8A H 0.5229 0.7384 0.8436 0.040 Uiso 1 1 calc R
C9 C 0.54854(8) 0.6290(5) 0.72510(15) 0.0292(5) Uani 1 1 d .
H9A H 0.5711 0.7659 0.7251 0.035 Uiso 1 1 calc R
C10 C 0.71012(7) 0.5829(5) 0.68148(15) 0.0253(5) Uani 1 1 d .
H10A H 0.7148 0.4189 0.7167 0.030 Uiso 1 1 calc R
C11 C 0.74620(8) 0.5912(7) 0.61090(17) 0.0446(7) Uani 1 1 d .
H11A H 0.7517 0.4194 0.5872 0.054 Uiso 1 1 calc R
H11B H 0.7331 0.7013 0.5562 0.054 Uiso 1 1 calc R
C12 C 0.79381(8) 0.6980(6) 0.66688(17) 0.0373(6) Uani 1 1 d .
C13 C 0.83539(10) 0.7315(8) 0.6348(2) 0.0557(8) Uani 1 1 d .
H13A H 0.8372 0.6871 0.5713 0.067 Uiso 1 1 calc R
H13B H 0.8637 0.8002 0.6751 0.067 Uiso 1 1 calc R
C14 C 0.78482(8) 0.7702(6) 0.76498(16) 0.0380(6) Uani 1 1 d .
H14A H 0.8017 0.9311 0.7865 0.046 Uiso 1 1 calc R
H14B H 0.7967 0.6360 0.8118 0.046 Uiso 1 1 calc R
C15 C 0.72777(8) 0.7991(5) 0.75127(15) 0.0257(5) Uani 1 1 d .
H15A H 0.7187 0.9626 0.7174 0.031 Uiso 1 1 calc R
C16 C 0.70361(8) 0.7945(5) 0.83803(14) 0.0246(5) Uani 1 1 d .
C17 C 0.66718(8) 0.9669(5) 0.84586(15) 0.0264(5) Uani 1 1 d .
H17A H 0.6600 1.0967 0.7996 0.032 Uiso 1 1 calc R
C18 C 0.63987(8) 0.9569(5) 0.92125(15) 0.0268(5) Uani 1 1 d .
C19 C 0.60104(9) 1.1310(5) 0.92708(17) 0.0348(6) Uani 1 1 d .
H19A H 0.5935 1.2609 0.8809 0.042 Uiso 1 1 calc R
C20 C 0.57449(9) 1.1128(6) 0.99875(18) 0.0410(6) Uani 1 1 d .
H20A H 0.5484 1.2296 1.0019 0.049 Uiso 1 1 calc R
C21 C 0.58534(10) 0.9227(7) 1.06802(18) 0.0441(7) Uani 1 1 d .
H21A H 0.5667 0.9126 1.1178 0.053 Uiso 1 1 calc R
C22 C 0.62253(9) 0.7524(6) 1.06420(17) 0.0392(6) Uani 1 1 d .
H22A H 0.6293 0.6240 1.1111 0.047 Uiso 1 1 calc R
C23 C 0.65111(8) 0.7654(5) 0.99084(15) 0.0294(5) Uani 1 1 d .
C24 C 0.68966(8) 0.5911(5) 0.98255(16) 0.0331(5) Uani 1 1 d .
H24A H 0.6980 0.4625 1.0290 0.040 Uiso 1 1 calc R
C25 C 0.71488(8) 0.6058(5) 0.90866(15) 0.0296(5) Uani 1 1 d .
H25A H 0.7405 0.4870 0.9046 0.036 Uiso 1 1 calc R

loop_
_atom_site_aniso_label
_atom_site_aniso_U_11
_atom_site_aniso_U_22
_atom_site_aniso_U_33
_atom_site_aniso_U_23
_atom_site_aniso_U_13
_atom_site_aniso_U_12
O1 0.0300(8) 0.0213(9) 0.0399(9) 0.0011(7) 0.0040(7) 0.0021(7)
O2 0.0264(7) 0.0255(8) 0.0289(8) 0.0057(7) 0.0040(6) 0.0029(7)
N1 0.0231(9) 0.0219(9) 0.0271(9) 0.0007(8) 0.0021(7) 0.0013(8)
C1 0.0253(10) 0.0227(11) 0.0199(10) 0.0008(9) 0.0071(8) 0.0002(9)
C2 0.0254(11) 0.0215(11) 0.0246(10) -0.0017(9) 0.0012(8) -0.0039(9)
C3 0.0362(12) 0.0362(15) 0.0288(11) 0.0051(11) 0.0043(10) -0.0014(12)
C4 0.0213(10) 0.0238(12) 0.0266(11) 0.0020(10) 0.0019(8) 0.0036(9)
C5 0.0268(10) 0.0249(13) 0.0316(11) 0.0015(10) 0.0027(9) -0.0001(10)
C6 0.0307(11) 0.0307(13) 0.0375(12) 0.0080(11) 0.0075(10) -0.0033(11)
C7 0.0312(12) 0.0402(14) 0.0328(12) 0.0099(12) 0.0122(10) 0.0070(11)
C8 0.0388(12) 0.0306(12) 0.0308(12) -0.0016(11) 0.0087(10) 0.0066(12)
C9 0.0278(11) 0.0257(12) 0.0338(12) -0.0020(10) 0.0048(9) -0.0005(10)
C10 0.0226(10) 0.0284(12) 0.0252(10) -0.0033(10) 0.0045(8) 0.0009(10)
C11 0.0315(12) 0.070(2) 0.0349(13) -0.0166(15) 0.0125(10) -0.0070(15)
C12 0.0280(11) 0.0479(16) 0.0377(12) -0.0031(13) 0.0102(10) 0.0001(12)
C13 0.0336(13) 0.082(2) 0.0555(16) -0.0054(19) 0.0187(12) -0.0031(17)
C14 0.0232(11) 0.0561(18) 0.0349(12) -0.0074(13) 0.0054(9) -0.0067(12)
C15 0.0235(10) 0.0291(12) 0.0249(10) -0.0012(10) 0.0055(8) -0.0014(10)
C16 0.0227(10) 0.0258(11) 0.0243(10) -0.0042(10) 0.0017(8) -0.0043(9)
C17 0.0281(11) 0.0253(12) 0.0252(10) 0.0003(10) 0.0033(9) -0.0013(10)
C18 0.0260(11) 0.0275(13) 0.0268(11) -0.0055(10) 0.0045(9) -0.0019(10)
C19 0.0368(12) 0.0310(14) 0.0375(13) -0.0006(11) 0.0089(10) 0.0047(12)
C20 0.0358(13) 0.0466(16) 0.0430(14) -0.0083(14) 0.0138(11) 0.0072(13)
C21 0.0438(14) 0.0581(19) 0.0356(13) -0.0062(14) 0.0210(11) -0.0019(15)
C22 0.0412(13) 0.0475(18) 0.0306(12) 0.0039(12) 0.0114(10) 0.0019(13)
C23 0.0308(11) 0.0334(14) 0.0242(10) -0.0014(10) 0.0051(9) -0.0018(11)
C24 0.0345(12) 0.0362(14) 0.0278(11) 0.0077(11) 0.0031(9) 0.0059(12)
C25 0.0249(10) 0.0324(12) 0.0313(11) -0.0002(11) 0.0042(9) 0.0051(11)

loop_
_atom_type_symbol
_atom_type_description
_atom_type_scat_dispersion_real
_atom_type_scat_dispersion_imag
_atom_type_scat_source
C C 0.0033 0.0016 'International Tables Vol C Tables 4.2.6.8 and 6.1.1.4'
H H 0.0000 0.0000 'International Tables Vol C Tables 4.2.6.8 and 6.1.1.4'
N N 0.0061 0.0033 'International Tables Vol C Tables 4.2.6.8 and 6.1.1.4'
O O 0.0106 0.0060 'International Tables Vol C Tables 4.2.6.8 and 6.1.1.4'

loop_
_geom_angle_atom_site_label_1
_geom_angle_atom_site_label_2
_geom_angle_atom_site_label_3
_geom_angle
C2 O2 C3 112.62(18)
C1 N1 C10 122.5(2)
C1 N1 H1A 117.8(17)
C10 N1 H1A 119.6(17)
O1 C1 N1 123.76(19)
O1 C1 C2 120.7(2)
N1 C1 C2 115.48(19)
O2 C2 C4 107.08(18)
O2 C2 C1 112.25(18)
C4 C2 C1 110.15(17)
O2 C2 H2A 109.1
C4 C2 H2A 109.1
C1 C2 H2A 109.1
O2 C3 H3A 109.5
O2 C3 H3B 109.5
H3A C3 H3B 109.5
O2 C3 H3C 109.5
H3A C3 H3C 109.5
H3B C3 H3C 109.5
C5 C4 C9 119.5(2)
C5 C4 C2 120.5(2)
C9 C4 C2 120.0(2)
C4 C5 C6 120.1(2)
C4 C5 H5A 119.9
C6 C5 H5A 119.9
C7 C6 C5 120.2(2)
C7 C6 H6A 119.9
C5 C6 H6A 119.9
C6 C7 C8 120.0(2)
C6 C7 H7A 120.0
C8 C7 H7A 120.0
C9 C8 C7 120.0(2)
C9 C8 H8A 120.0
C7 C8 H8A 120.0
C8 C9 C4 120.2(2)
C8 C9 H9A 119.9
C4 C9 H9A 119.9
N1 C10 C11 114.65(18)
N1 C10 C15 112.00(19)
C11 C10 C15 104.11(19)
N1 C10 H10A 108.6
C11 C10 H10A 108.6
C15 C10 H10A 108.6
C12 C11 C10 104.79(18)
C12 C11 H11A 110.8
C10 C11 H11A 110.8
C12 C11 H11B 110.8
C10 C11 H11B 110.8
H11A C11 H11B 108.9
C13 C12 C11 125.6(2)
C13 C12 C14 125.8(3)
C11 C12 C14 108.54(18)
C12 C13 H13A 120.0
C12 C13 H13B 120.0
H13A C13 H13B 120.0
C12 C14 C15 103.59(18)
C12 C14 H14A 111.0
C15 C14 H14A 111.0
C12 C14 H14B 111.0
C15 C14 H14B 111.0
H14A C14 H14B 109.0
C16 C15 C10 113.02(19)
C16 C15 C14 118.38(18)
C10 C15 C14 101.57(18)
C16 C15 H15A 107.8
C10 C15 H15A 107.8
C14 C15 H15A 107.8
C17 C16 C25 118.6(2)
C17 C16 C15 119.3(2)
C25 C16 C15 122.0(2)
C16 C17 C18 121.8(2)
C16 C17 H17A 119.1
C18 C17 H17A 119.1
C23 C18 C19 119.49(19)
C23 C18 C17 119.0(2)
C19 C18 C17 121.5(2)
C20 C19 C18 120.3(2)
C20 C19 H19A 119.9
C18 C19 H19A 119.9
C19 C20 C21 120.6(2)
C19 C20 H20A 119.7
C21 C20 H20A 119.7
C22 C21 C20 120.4(2)
C22 C21 H21A 119.8
C20 C21 H21A 119.8
C21 C22 C23 120.7(2)
C21 C22 H22A 119.7
C23 C22 H22A 119.7
C18 C23 C22 118.5(2)
C18 C23 C24 118.37(19)
C22 C23 C24 123.1(2)
C25 C24 C23 120.9(2)
C25 C24 H24A 119.6
C23 C24 H24A 119.6
C24 C25 C16 121.3(2)
C24 C25 H25A 119.4
C16 C25 H25A 119.4

loop_
_geom_bond_atom_site_label_1
_geom_bond_atom_site_label_2
_geom_bond_distance
O1 C1 1.232(3)
O2 C2 1.422(3)
O2 C3 1.425(3)
N1 C1 1.336(3)
N1 C10 1.451(3)
N1 H1A 0.880(2)
C1 C2 1.528(3)
C2 C4 1.521(3)
C2 H2A 1.0000
C3 H3A 0.9800
C3 H3B 0.9800
C3 H3C 0.9800
C4 C5 1.385(3)
C4 C9 1.393(3)
C5 C6 1.390(3)
C5 H5A 0.9500
C6 C7 1.381(4)
C6 H6A 0.9500
C7 C8 1.386(4)
C7 H7A 0.9500
C8 C9 1.386(3)
C8 H8A 0.9500
C9 H9A 0.9500
C10 C11 1.534(3)
C10 C15 1.537(3)
C10 H10A 1.0000
C11 C12 1.510(3)
C11 H11A 0.9900
C11 H11B 0.9900
C12 C13 1.312(3)
C12 C14 1.518(3)
C13 H13A 0.9500
C13 H13B 0.9500
C14 C15 1.544(3)
C14 H14A 0.9900
C14 H14B 0.9900
C15 C16 1.509(3)
C15 H15A 1.0000
C16 C17 1.369(3)
C16 C25 1.414(3)
C17 C18 1.420(3)
C17 H17A 0.9500
C18 C23 1.415(3)
C18 C19 1.418(3)
C19 C20 1.363(3)
C19 H19A 0.9500
C20 C21 1.405(4)
C20 H20A 0.9500
C21 C22 1.366(4)
C21 H21A 0.9500
C22 C23 1.419(3)
C22 H22A 0.9500
C23 C24 1.420(3)
C24 C25 1.365(3)
C24 H24A 0.9500
C25 H25A 0.9500

loop_
_geom_hbond_atom_site_label_D
_geom_hbond_atom_site_label_H
_geom_hbond_atom_site_label_A
_geom_hbond_distance_DH
_geom_hbond_distance_HA
_geom_hbond_distance_DA
_geom_hbond_angle_DHA
_geom_hbond_site_symmetry_A
N1 H1A O1 0.880(2) 2.265(10) 3.096(3) 157(2) 1_565

loop_
_geom_torsion_atom_site_label_1
_geom_torsion_atom_site_label_2
_geom_torsion_atom_site_label_3
_geom_torsion_atom_site_label_4
_geom_torsion
C10 N1 C1 O1 -1.8(3)
C10 N1 C1 C2 175.69(18)
C3 O2 C2 C4 -164.10(16)
C3 O2 C2 C1 74.9(2)
O1 C1 C2 O2 -158.3(2)
N1 C1 C2 O2 24.2(2)
O1 C1 C2 C4 82.5(3)
N1 C1 C2 C4 -95.0(2)
O2 C2 C4 C5 130.8(2)
C1 C2 C4 C5 -106.9(2)
O2 C2 C4 C9 -48.3(2)
C1 C2 C4 C9 74.0(3)
C9 C4 C5 C6 2.4(3)
C2 C4 C5 C6 -176.76(19)
C4 C5 C6 C7 -0.9(3)
C5 C6 C7 C8 -1.1(3)
C6 C7 C8 C9 1.6(4)
C7 C8 C9 C4 -0.1(3)
C5 C4 C9 C8 -1.9(3)
C2 C4 C9 C8 177.3(2)
C1 N1 C10 C11 92.1(3)
C1 N1 C10 C15 -149.57(19)
N1 C10 C11 C12 151.1(2)
C15 C10 C11 C12 28.4(3)
C10 C11 C12 C13 178.0(3)
C10 C11 C12 C14 -4.4(3)
C13 C12 C14 C15 156.5(3)
C11 C12 C14 C15 -21.1(3)
N1 C10 C15 C16 66.6(2)
C11 C10 C15 C16 -169.0(2)
N1 C10 C15 C14 -165.50(19)
C11 C10 C15 C14 -41.1(2)
C12 C14 C15 C16 162.2(2)
C12 C14 C15 C10 37.9(3)
C10 C15 C16 C17 -105.1(2)
C14 C15 C16 C17 136.4(2)
C10 C15 C16 C25 70.3(3)
C14 C15 C16 C25 -48.2(3)
C25 C16 C17 C18 -1.5(3)
C15 C16 C17 C18 173.96(19)
C16 C17 C18 C23 0.8(3)
C16 C17 C18 C19 -177.8(2)
C23 C18 C19 C20 -0.5(4)
C17 C18 C19 C20 178.1(2)
C18 C19 C20 C21 0.4(4)
C19 C20 C21 C22 -0.4(4)
C20 C21 C22 C23 0.5(4)
C19 C18 C23 C22 0.6(3)
C17 C18 C23 C22 -178.1(2)
C19 C18 C23 C24 179.1(2)
C17 C18 C23 C24 0.4(3)
C21 C22 C23 C18 -0.6(4)
C21 C22 C23 C24 -179.0(3)
C18 C23 C24 C25 -0.8(4)
C22 C23 C24 C25 177.5(2)
C23 C24 C25 C16 0.1(4)
C17 C16 C25 C24 1.1(3)
C15 C16 C25 C24 -174.3(2)
